data_7720986
loop_
_publ_author_name
'Li, Haowen'
'Wang, Xiao'
'Chai, Hui'
'Zhang, Fangfang'

_publ_section_title
;
 Design of borate-squarate hybrid crystals with large birefringence by
 synergistic assembly of planar &#x3c0;-conjugated groups.
;
_journal_issue 19
_journal_name_full 'Dalton transactions (Cambridge, England : 2003)'
_journal_page_first 7729
_journal_page_last 7736
_journal_paper_doi 10.1039/d6dt00783j
_journal_volume 55
_journal_year 2026
_chemical_formula_moiety 'C4 H10 B2 Cs2 O12'
_chemical_formula_sum 'C4 H10 B2 Cs2 O12'
_chemical_formula_weight 537.56
_space_group_crystal_system orthorhombic
_space_group_IT_number 29
_space_group_name_Hall 'P 2c -2ac'
_space_group_name_H-M_alt 'P c a 21'
_atom_sites_solution_hydrogens mixed
_atom_sites_solution_primary iterative
_audit_creation_date 2026-03-05
_audit_creation_method
;
Olex2 1.5
(compiled 2025.07.13 svn.rb7424aed for OlexSys, GUI svn.r7314)
;
_audit_update_record
;
2026-03-05 deposited with the CCDC.	2026-04-28 downloaded from the CCDC.
;
_cell_angle_alpha 90
_cell_angle_beta 90
_cell_angle_gamma 90
_cell_formula_units_Z 4
_cell_length_a 16.4512(6)
_cell_length_b 7.0876(2)
_cell_length_c 12.3802(4)
_cell_measurement_reflns_used 9935
_cell_measurement_temperature 298
_cell_measurement_theta_max 27.47
_cell_measurement_theta_min 2.97
_cell_volume 1443.53(8)
_computing_cell_refinement 'SAINT V8.41 (?, 2016)'
_computing_data_reduction 'SAINT V8.41 (?, 2016)'
_computing_molecular_graphics 'Olex2 1.5 (Dolomanov et al., 2009)'
_computing_publication_material 'Olex2 1.5 (Dolomanov et al., 2009)'
_computing_structure_refinement 'SHELXL 2019/3 (Sheldrick, 2015)'
_computing_structure_solution 'olex2.solve 1.5 (Bourhis et al., 2015)'
_diffrn_ambient_temperature 298.00
_diffrn_measured_fraction_theta_full 0.999
_diffrn_measured_fraction_theta_max 0.999
_diffrn_measurement_device_type 'Bruker APEX-II CCD'
_diffrn_measurement_method '\f and \w scans'
_diffrn_radiation_type MoK\a
_diffrn_radiation_wavelength 0.71073
_diffrn_reflns_av_R_equivalents 0.0538
_diffrn_reflns_av_unetI/netI 0.0291
_diffrn_reflns_Laue_measured_fraction_full 0.999
_diffrn_reflns_Laue_measured_fraction_max 0.999
_diffrn_reflns_limit_h_max 20
_diffrn_reflns_limit_h_min -21
_diffrn_reflns_limit_k_max 9
_diffrn_reflns_limit_k_min -8
_diffrn_reflns_limit_l_max 16
_diffrn_reflns_limit_l_min -15
_diffrn_reflns_number 21763
_diffrn_reflns_point_group_measured_fraction_full 0.997
_diffrn_reflns_point_group_measured_fraction_max 0.995
_diffrn_reflns_theta_full 25.242
_diffrn_reflns_theta_max 27.488
_diffrn_reflns_theta_min 2.874
_exptl_absorpt_coefficient_mu 5.103
_exptl_absorpt_correction_T_max 0.7456
_exptl_absorpt_correction_T_min 0.5928
_exptl_absorpt_correction_type none
_exptl_absorpt_process_details
;
SADABS-2016/2 (Bruker,2016/2) was used for absorption correction.
wR2(int) was 0.0849 before and 0.0556 after correction.
The Ratio of minimum to maximum transmission is 0.7951.
The \l/2 correction factor is Not present.
;
_exptl_crystal_colour 'clear light colourless'
_exptl_crystal_colour_lustre clear
_exptl_crystal_colour_modifier light
_exptl_crystal_colour_primary colourless
_exptl_crystal_density_diffrn 2.473
_exptl_crystal_description block
_exptl_crystal_F_000 1000
_exptl_crystal_size_max 0.14
_exptl_crystal_size_mid 0.13
_exptl_crystal_size_min 0.11
_refine_diff_density_max 1.100
_refine_diff_density_min -0.363
_refine_diff_density_rms 0.069
_refine_ls_abs_structure_details
;
 Flack x determined using 1338 quotients [(I+)-(I-)]/[(I+)+(I-)]
 (Parsons, Flack and Wagner, Acta Cryst. B69 (2013) 249-259).
;
_refine_ls_abs_structure_Flack 0.009(12)
_refine_ls_extinction_coef 0.00048(13)
_refine_ls_extinction_expression Fc^*^=kFc[1+0.001xFc^2^\l^3^/sin(2\q)]^-1/4^
_refine_ls_extinction_method 'SHELXL-2019/2 (Sheldrick 2019)'
_refine_ls_goodness_of_fit_ref 1.012
_refine_ls_hydrogen_treatment mixed
_refine_ls_matrix_type full
_refine_ls_number_parameters 199
_refine_ls_number_reflns 3303
_refine_ls_number_restraints 1
_refine_ls_restrained_S_all 1.012
_refine_ls_R_factor_all 0.0212
_refine_ls_R_factor_gt 0.0170
_refine_ls_shift/su_max 0.001
_refine_ls_shift/su_mean 0.000
_refine_ls_structure_factor_coef Fsqd
_refine_ls_weighting_details 'w=1/[\s^2^(Fo^2^)+(0.0143P)^2^] where P=(Fo^2^+2Fc^2^)/3'
_refine_ls_weighting_scheme calc
_refine_ls_wR_factor_gt 0.0350
_refine_ls_wR_factor_ref 0.0359
_reflns_Friedel_coverage 0.899
_reflns_Friedel_fraction_full 0.994
_reflns_Friedel_fraction_max 0.989
_reflns_number_gt 3044
_reflns_number_total 3303
_reflns_threshold_expression 'I > 2\s(I)'
_cod_data_source_file d6dt00783j2.cif
_cod_data_source_block Cs_2
_cod_depositor_comments 'Adding full bibliography for 7720985--7720987.cif.'
_cod_database_code 7720986
_shelx_shelxl_version_number 2019/3
_shelx_space_group_comment
;
The symmetry employed for this shelxl refinement is uniquely defined
by the following loop, which should always be used as a source of
symmetry information in preference to the above space-group names.
They are only intended as comments.
;
_shelx_estimated_absorpt_t_max 0.604
_shelx_estimated_absorpt_t_min 0.535
_olex2_refinement_description
;
1. Fixed Uiso
 At 1.5 times of:
  All O(H) groups, All O(H,H) groups
2.a Free rotating group:
 O2(H2A,H2B)
2.b Idealised tetrahedral OH refined as rotating group:
 O3(H3), O4(H4), O5(H5), O6(H6), O7(H7), O8(H8)
;
_olex2_submission_special_instructions 'No special instructions were received'

loop_
_space_group_symop_operation_xyz
'x, y, z'
'-x, -y, z+1/2'
'x+1/2, -y, z'
'-x+1/2, y, z+1/2'

loop_
_atom_site_label
_atom_site_type_symbol
_atom_site_fract_x
_atom_site_fract_y
_atom_site_fract_z
_atom_site_U_iso_or_equiv
_atom_site_adp_type
_atom_site_occupancy
_atom_site_site_symmetry_order
_atom_site_calc_flag
_atom_site_refinement_flags_posn
_atom_site_refinement_flags_adp
_atom_site_refinement_flags_occupancy
_atom_site_disorder_assembly
_atom_site_disorder_group
B1 B 0.9101(3) 0.7774(8) 0.3272(4) 0.0301(11) Uani 1 1 d . . . . .
B2 B 0.5732(4) 0.2696(9) 0.5760(5) 0.0330(12) Uani 1 1 d . . . . .
C1 C 0.5616(3) 0.7700(6) 0.4938(3) 0.0279(10) Uani 1 1 d . . . . .
C2 C 0.5382(3) 0.7643(7) 0.3809(4) 0.0279(9) Uani 1 1 d . . . . .
C3 C 0.4527(3) 0.7439(7) 0.4122(4) 0.0296(10) Uani 1 1 d . . . . .
C4 C 0.4765(2) 0.7499(6) 0.5270(5) 0.0297(8) Uani 1 1 d . . . . .
Cs1 Cs 0.77057(2) 0.46685(4) 0.52410(3) 0.03442(8) Uani 1 1 d . . . . .
Cs2 Cs 0.20420(2) 0.89374(4) 0.27163(3) 0.03790(8) Uani 1 1 d . . . . .
O1 O 0.7138(2) 0.5464(5) 0.2776(5) 0.0464(8) Uani 1 1 d . . . . .
O2 O 0.76466(16) 0.0228(4) 0.5251(6) 0.0383(7) Uani 1 1 d G . . . .
H2A H 0.805632 -0.040281 0.504031 0.058 Uiso 1 1 d G U . . .
H2B H 0.729961 -0.060191 0.543369 0.058 Uiso 1 1 d G U . . .
O3 O 0.6004(2) 0.2823(7) 0.4717(3) 0.0440(10) Uani 1 1 d . . . . .
H3 H 0.561508 0.294008 0.430884 0.066 Uiso 1 1 calc R U . . .
O4 O 0.4933(2) 0.2389(6) 0.5944(3) 0.0441(9) Uani 1 1 d . . . . .
H4 H 0.484644 0.240128 0.659597 0.066 Uiso 1 1 calc R U . . .
O5 O 0.6309(2) 0.2890(7) 0.6529(3) 0.0484(10) Uani 1 1 d . . . . .
H5 H 0.609927 0.280169 0.712777 0.073 Uiso 1 1 calc R U . . .
O6 O 0.99057(19) 0.7581(7) 0.3071(3) 0.0420(9) Uani 1 1 d . . . . .
H6 H 0.997319 0.729562 0.243564 0.063 Uiso 1 1 calc R U . . .
O7 O 0.88458(18) 0.7887(6) 0.4340(3) 0.0366(8) Uani 1 1 d . . . . .
H7 H 0.924312 0.797901 0.473692 0.055 Uiso 1 1 calc R U . . .
O8 O 0.85033(18) 0.7902(5) 0.2530(3) 0.0383(8) Uani 1 1 d . . . . .
H8 H 0.870357 0.800862 0.192685 0.057 Uiso 1 1 calc R U . . .
O9 O 0.62844(18) 0.7849(5) 0.5433(3) 0.0386(8) Uani 1 1 d . . . . .
O10 O 0.57499(18) 0.7733(5) 0.2921(3) 0.0355(8) Uani 1 1 d . . . . .
O11 O 0.3875(2) 0.7266(7) 0.3626(3) 0.0453(10) Uani 1 1 d . . . . .
O12 O 0.4407(2) 0.7389(6) 0.6146(3) 0.0409(10) Uani 1 1 d . . . . .
H1A H 0.659(4) 0.615(8) 0.290(7) 0.07(2) Uiso 1 1 d . . . . .
H1B H 0.759(6) 0.639(10) 0.294(9) 0.11(3) Uiso 1 1 d . . . . .

loop_
_atom_site_aniso_label
_atom_site_aniso_U_11
_atom_site_aniso_U_22
_atom_site_aniso_U_33
_atom_site_aniso_U_23
_atom_site_aniso_U_13
_atom_site_aniso_U_12
B1 0.026(2) 0.038(3) 0.027(3) 0.002(2) 0.003(2) -0.003(2)
B2 0.028(3) 0.048(3) 0.024(3) 0.001(2) 0.001(2) 0.001(2)
C1 0.025(2) 0.034(2) 0.025(2) -0.0002(17) 0.0010(16) 0.0002(18)
C2 0.023(2) 0.035(2) 0.025(2) 0.0000(19) -0.0010(17) -0.0004(17)
C3 0.023(2) 0.044(3) 0.021(2) 0.002(2) 0.0024(19) 0.001(2)
C4 0.0231(18) 0.041(2) 0.025(2) 0.001(2) -0.003(2) 0.0022(15)
Cs1 0.03109(13) 0.04232(14) 0.02985(14) 0.00297(17) 0.0041(2) -0.00076(10)
Cs2 0.03810(15) 0.04159(14) 0.03400(15) -0.00085(16) 0.00313(14) 0.00030(13)
O1 0.0358(17) 0.051(2) 0.052(2) 0.003(3) 0.0041(19) 0.0042(16)
O2 0.0271(13) 0.0404(15) 0.0476(18) -0.012(3) 0.010(3) -0.0015(13)
O3 0.0240(17) 0.084(3) 0.0238(18) 0.0015(18) 0.0007(15) -0.0029(19)
O4 0.0248(17) 0.085(3) 0.0228(19) 0.0001(18) 0.0004(14) -0.0066(17)
O5 0.0277(19) 0.095(3) 0.0229(18) 0.0018(19) 0.0032(15) -0.0088(19)
O6 0.0255(16) 0.079(3) 0.0212(17) -0.0003(15) 0.0011(13) 0.0006(16)
O7 0.0223(16) 0.062(2) 0.0251(17) -0.0008(16) 0.0049(13) -0.0011(15)
O8 0.0262(15) 0.061(2) 0.028(2) 0.0000(16) 0.0013(14) 0.0013(15)
O9 0.0210(14) 0.065(2) 0.030(2) -0.0013(17) -0.0011(14) -0.0034(13)
O10 0.0253(15) 0.062(2) 0.019(2) 0.0022(15) 0.0043(13) -0.0016(14)
O11 0.0209(16) 0.092(3) 0.0228(19) 0.0006(19) -0.0008(13) -0.0047(17)
O12 0.0253(18) 0.073(3) 0.0243(19) 0.0003(17) 0.0024(15) -0.0016(17)

loop_
_atom_type_symbol
_atom_type_description
_atom_type_scat_dispersion_real
_atom_type_scat_dispersion_imag
_atom_type_scat_source
C C 0.0033 0.0016 'International Tables Vol C Tables 4.2.6.8 and 6.1.1.4'
H H 0.0000 0.0000 'International Tables Vol C Tables 4.2.6.8 and 6.1.1.4'
B B 0.0013 0.0007 'International Tables Vol C Tables 4.2.6.8 and 6.1.1.4'
Cs Cs -0.3680 2.1192 'International Tables Vol C Tables 4.2.6.8 and 6.1.1.4'
O O 0.0106 0.0060 'International Tables Vol C Tables 4.2.6.8 and 6.1.1.4'

loop_
_geom_angle_atom_site_label_1
_geom_angle_atom_site_label_2
_geom_angle_atom_site_label_3
_geom_angle
_geom_angle_site_symmetry_1
_geom_angle_site_symmetry_3
_geom_angle_publ_flag
O6 B1 O7 118.4(4) . . ?
O8 B1 O6 126.5(5) . . ?
O8 B1 O7 115.0(4) . . ?
O3 B2 Cs1 60.7(3) . . ?
O4 B2 Cs1 166.3(4) . . ?
O4 B2 O3 119.1(5) . . ?
O5 B2 Cs1 56.7(3) . . ?
O5 B2 O3 115.3(5) . . ?
O5 B2 O4 125.5(5) . . ?
C2 C1 C4 90.8(4) . . ?
O9 C1 C2 134.5(4) . . ?
O9 C1 C4 134.7(4) . . ?
C1 C2 C3 90.2(4) . . ?
C1 C2 Cs2 97.5(3) . 3_575 ?
C3 C2 Cs2 145.7(3) . 3_575 ?
O10 C2 C1 135.5(4) . . ?
O10 C2 C3 134.4(4) . . ?
O10 C2 Cs2 47.6(2) . 3_575 ?
C2 C3 C4 89.8(3) . . ?
C2 C3 Cs1 159.2(4) . 3_465 ?
C4 C3 Cs1 82.1(2) . 3_465 ?
O11 C3 C2 135.0(5) . . ?
O11 C3 C4 135.1(4) . . ?
O11 C3 Cs1 55.5(3) . 3_465 ?
C1 C4 C3 89.2(4) . . ?
C1 C4 Cs1 155.1(3) . 3_465 ?
C3 C4 Cs1 74.7(2) . 3_465 ?
O12 C4 C1 135.0(5) . . ?
O12 C4 C3 135.7(4) . . ?
O12 C4 Cs1 63.1(2) . 3_465 ?
B2 Cs1 C3 130.93(13) . 3_565 ?
B2 Cs1 C4 131.34(12) . 3_565 ?
B2 Cs1 H1B 105.2(17) . . ?
C3 Cs1 C4 23.13(12) 3_565 3_565 ?
C3 Cs1 H1B 82.1(16) 3_565 . ?
C4 Cs1 H1B 103.1(16) 3_565 . ?
O1 Cs1 B2 88.02(12) 4_655 . ?
O1 Cs1 B2 88.62(12) . . ?
O1 Cs1 C3 87.12(10) . 3_565 ?
O1 Cs1 C3 112.44(10) 4_655 3_565 ?
O1 Cs1 C4 89.45(11) 4_655 3_565 ?
O1 Cs1 C4 110.08(11) . 3_565 ?
O1 Cs1 O1 156.38(11) 4_655 . ?
O1 Cs1 O9 75.01(10) . . ?
O1 Cs1 O9 82.18(9) 4_655 . ?
O1 Cs1 O12 71.43(9) 4_655 3_565 ?
O1 Cs1 O12 129.17(9) . 3_565 ?
O1 Cs1 H1B 146.7(16) 4_655 . ?
O1 Cs1 H1B 18.2(17) . . ?
O2 Cs1 B2 65.31(11) . . ?
O2 Cs1 C3 67.36(11) . 3_565 ?
O2 Cs1 C4 67.38(8) . 3_565 ?
O2 Cs1 O1 99.73(16) . . ?
O2 Cs1 O1 100.06(16) . 4_655 ?
O2 Cs1 O3 63.86(10) . . ?
O2 Cs1 O7 137.92(10) . . ?
O2 Cs1 O9 132.02(8) . . ?
O2 Cs1 O12 65.74(10) . 3_565 ?
O2 Cs1 H1B 113.3(16) . . ?
O3 Cs1 B2 22.22(11) . . ?
O3 Cs1 C3 118.94(11) . 3_565 ?
O3 Cs1 C4 129.68(11) . 3_565 ?
O3 Cs1 O1 67.87(10) . . ?
O3 Cs1 O1 110.21(9) . 4_655 ?
O3 Cs1 O9 70.43(10) . . ?
O3 Cs1 O12 129.00(11) . 3_565 ?
O3 Cs1 H1B 85.4(17) . . ?
O5 Cs1 B2 21.61(12) . . ?
O5 Cs1 C3 130.45(12) . 3_565 ?
O5 Cs1 C4 120.50(11) . 3_565 ?
O5 Cs1 O1 110.20(10) . . ?
O5 Cs1 O1 67.82(10) . 4_655 ?
O5 Cs1 O2 64.16(13) . . ?
O5 Cs1 O3 43.31(11) . . ?
O5 Cs1 O7 157.74(11) . . ?
O5 Cs1 O9 73.06(11) . . ?
O5 Cs1 O11 128.27(12) . 3_565 ?
O5 Cs1 O12 105.85(11) . 3_565 ?
O5 Cs1 H1B 126.3(17) . . ?
O7 Cs1 B2 151.80(12) . . ?
O7 Cs1 C3 70.83(10) . 3_565 ?
O7 Cs1 C4 76.16(9) . 3_565 ?
O7 Cs1 O1 73.31(9) . . ?
O7 Cs1 O1 99.87(9) . 4_655 ?
O7 Cs1 O3 138.91(10) . . ?
O7 Cs1 O9 87.26(9) . . ?
O7 Cs1 O12 86.35(10) . 3_565 ?
O7 Cs1 H1B 55.1(17) . . ?
O9 Cs1 B2 66.89(12) . . ?
O9 Cs1 C3 155.10(10) . 3_565 ?
O9 Cs1 C4 159.89(9) . 3_565 ?
O9 Cs1 O12 151.30(9) . 3_565 ?
O9 Cs1 H1B 75.6(15) . . ?
O11 Cs1 B2 120.32(13) 3_565 . ?
O11 Cs1 C3 19.33(10) 3_565 3_565 ?
O11 Cs1 C4 42.05(11) 3_565 3_565 ?
O11 Cs1 O1 131.48(9) 3_565 4_655 ?
O11 Cs1 O1 69.36(10) 3_565 . ?
O11 Cs1 O2 65.11(14) 3_565 . ?
O11 Cs1 O3 103.58(10) 3_565 . ?
O11 Cs1 O7 73.90(11) 3_565 . ?
O11 Cs1 O9 143.12(10) 3_565 . ?
O11 Cs1 O12 60.26(9) 3_565 3_565 ?
O11 Cs1 H1B 67.6(15) 3_565 . ?
O12 Cs1 B2 121.72(12) 3_565 . ?
O12 Cs1 C3 42.04(9) 3_565 3_565 ?
O12 Cs1 C4 19.24(11) 3_565 3_565 ?
O12 Cs1 H1B 122.0(16) 3_565 . ?
C2 Cs2 Cs1 137.25(7) 3_475 2_664 ?
O1 Cs2 C2 130.44(11) 3_465 3_475 ?
O1 Cs2 Cs1 51.46(11) 3_465 2_664 ?
O1 Cs2 O2 101.68(13) 3_465 2_664 ?
O1 Cs2 O2 98.00(11) 3_465 3_465 ?
O1 Cs2 O3 68.03(13) 3_465 3_465 ?
O1 Cs2 O5 65.34(11) 3_465 2_664 ?
O1 Cs2 O6 77.54(10) 3_465 1_455 ?
O1 Cs2 O8 130.06(9) 3_465 3_475 ?
O1 Cs2 O10 140.48(9) 3_465 3_475 ?
O1 Cs2 O11 66.58(11) 3_465 . ?
O1 Cs2 O12 73.48(12) 3_465 4_554 ?
O2 Cs2 C2 76.86(8) 3_465 3_475 ?
O2 Cs2 C2 109.49(9) 2_664 3_475 ?
O2 Cs2 Cs1 50.43(6) 2_664 2_664 ?
O2 Cs2 Cs1 143.00(5) 3_465 2_664 ?
O2 Cs2 O2 145.82(6) 2_664 3_465 ?
O2 Cs2 O3 153.37(9) 2_664 3_465 ?
O2 Cs2 O5 61.01(9) 2_664 2_664 ?
O2 Cs2 O5 103.86(8) 3_465 2_664 ?
O2 Cs2 O6 108.72(7) 2_664 1_455 ?
O2 Cs2 O6 102.63(8) 3_465 1_455 ?
O2 Cs2 O8 71.69(9) 2_664 3_475 ?
O2 Cs2 O10 92.67(8) 2_664 3_475 ?
O2 Cs2 O11 59.45(8) 3_465 . ?
O2 Cs2 O11 103.88(8) 2_664 . ?
O2 Cs2 O12 66.74(9) 2_664 4_554 ?
O3 Cs2 C2 66.84(10) 3_465 3_475 ?
O3 Cs2 Cs1 113.02(8) 3_465 2_664 ?
O3 Cs2 O2 60.66(9) 3_465 3_465 ?
O3 Cs2 O5 127.64(11) 3_465 2_664 ?
O3 Cs2 O6 46.10(8) 3_465 1_455 ?
O3 Cs2 O8 134.13(9) 3_465 3_475 ?
O3 Cs2 O11 94.52(9) 3_465 . ?
O3 Cs2 O12 86.65(9) 3_465 4_554 ?
O5 Cs2 C2 164.18(11) 2_664 3_475 ?
O5 Cs2 Cs1 48.24(7) 2_664 2_664 ?
O5 Cs2 O6 136.68(10) 2_664 1_455 ?
O5 Cs2 O11 45.39(9) 2_664 . ?
O6 Cs2 C2 56.61(10) 1_455 3_475 ?
O6 Cs2 Cs1 91.36(7) 1_455 2_664 ?
O8 Cs2 C2 96.49(9) 3_475 3_475 ?
O8 Cs2 Cs1 107.72(6) 3_475 2_664 ?
O8 Cs2 O2 74.23(8) 3_475 3_465 ?
O8 Cs2 O5 68.95(10) 3_475 2_664 ?
O8 Cs2 O6 152.30(10) 3_475 1_455 ?
O8 Cs2 O11 67.43(10) 3_475 . ?
O10 Cs2 C2 16.94(9) 3_475 3_475 ?
O10 Cs2 Cs1 126.99(6) 3_475 2_664 ?
O10 Cs2 O2 89.57(8) 3_475 3_465 ?
O10 Cs2 O3 82.73(10) 3_475 3_465 ?
O10 Cs2 O5 149.61(10) 3_475 2_664 ?
O10 Cs2 O6 62.97(9) 3_475 1_455 ?
O10 Cs2 O8 89.36(9) 3_475 3_475 ?
O10 Cs2 O11 144.71(10) 3_475 . ?
O10 Cs2 O12 79.02(9) 3_475 4_554 ?
O11 Cs2 C2 135.87(9) . 3_475 ?
O11 Cs2 Cs1 86.54(7) . 2_664 ?
O11 Cs2 O6 135.41(10) . 1_455 ?
O12 Cs2 C2 84.49(10) 4_554 3_475 ?
O12 Cs2 Cs1 53.60(7) 4_554 2_664 ?
O12 Cs2 O2 146.62(9) 4_554 3_465 ?
O12 Cs2 O5 101.54(9) 4_554 2_664 ?
O12 Cs2 O6 44.31(8) 4_554 1_455 ?
O12 Cs2 O8 136.02(9) 4_554 3_475 ?
O12 Cs2 O11 136.13(11) 4_554 . ?
Cs1 O1 Cs1 150.46(13) 4_654 . ?
Cs1 O1 H1A 108(5) 4_654 . ?
Cs1 O1 H1A 101(5) . . ?
Cs1 O1 H1B 105(6) 4_654 . ?
Cs1 O1 H1B 73(6) . . ?
Cs2 O1 Cs1 78.73(11) 3_565 4_654 ?
Cs2 O1 Cs1 82.14(10) 3_565 . ?
Cs2 O1 H1A 116(3) 3_565 . ?
Cs2 O1 H1B 134(5) 3_565 . ?
H1A O1 H1B 107(6) . . ?
Cs1 O2 Cs2 79.12(12) . 2_665 ?
Cs1 O2 Cs2 80.13(13) . 3_565 ?
Cs1 O2 H2A 120.0 . . ?
Cs1 O2 H2B 135.5 . . ?
Cs2 O2 Cs2 157.51(10) 2_665 3_565 ?
Cs2 O2 H2A 92.3 3_565 . ?
Cs2 O2 H2A 105.5 2_665 . ?
Cs2 O2 H2B 89.0 2_665 . ?
Cs2 O2 H2B 99.9 3_565 . ?
H2A O2 H2B 104.5 . . ?
B2 O3 Cs1 97.1(3) . . ?
B2 O3 Cs2 149.7(4) . 3_565 ?
B2 O3 H3 109.5 . . ?
Cs1 O3 Cs2 81.38(8) . 3_565 ?
Cs1 O3 H3 141.0 . . ?
Cs2 O3 H3 88.8 3_565 . ?
B2 O4 H4 109.5 . . ?
B2 O5 Cs1 101.6(3) . . ?
B2 O5 Cs2 147.1(4) . 2_665 ?
B2 O5 H5 109.5 . . ?
Cs1 O5 Cs2 77.30(8) . 2_665 ?
Cs1 O5 H5 144.7 . . ?
Cs2 O5 H5 85.1 2_665 . ?
B1 O6 Cs2 158.7(4) . 1_655 ?
B1 O6 H6 109.5 . . ?
Cs2 O6 H6 79.6 1_655 . ?
B1 O7 Cs1 118.3(3) . . ?
B1 O7 H7 109.5 . . ?
Cs1 O7 H7 108.6 . . ?
B1 O8 Cs2 122.1(3) . 3_575 ?
B1 O8 H8 109.5 . . ?
Cs2 O8 H8 107.1 3_575 . ?
C1 O9 Cs1 122.1(3) . . ?
C2 O10 Cs2 115.4(3) . 3_575 ?
C3 O11 Cs1 105.1(3) . 3_465 ?
C3 O11 Cs2 152.5(4) . . ?
Cs1 O11 Cs2 79.57(7) 3_465 . ?
C4 O12 Cs1 97.6(3) . 3_465 ?
C4 O12 Cs2 148.1(3) . 4 ?
Cs2 O12 Cs1 74.67(8) 4 3_465 ?

loop_
_geom_bond_atom_site_label_1
_geom_bond_atom_site_label_2
_geom_bond_distance
_geom_bond_site_symmetry_2
_geom_bond_publ_flag
B1 O6 1.353(6) . ?
B1 O7 1.391(6) . ?
B1 O8 1.348(6) . ?
B2 Cs1 3.593(6) . ?
B2 O3 1.369(7) . ?
B2 O4 1.351(7) . ?
B2 O5 1.351(7) . ?
C1 C2 1.451(6) . ?
C1 C4 1.466(6) . ?
C1 O9 1.263(5) . ?
C2 C3 1.465(6) . ?
C2 Cs2 3.894(5) 3_575 ?
C2 O10 1.256(6) . ?
C3 C4 1.475(7) . ?
C3 Cs1 3.623(5) 3_465 ?
C3 O11 1.242(6) . ?
C4 Cs1 3.721(4) 3_465 ?
C4 O12 1.237(7) . ?
Cs1 O1 3.240(6) . ?
Cs1 O1 3.200(6) 4_655 ?
Cs1 O2 3.149(3) . ?
Cs1 O3 3.157(4) . ?
Cs1 O5 3.068(4) . ?
Cs1 O7 3.157(4) . ?
Cs1 O9 3.256(3) . ?
Cs1 O11 3.095(4) 3_565 ?
Cs1 O12 3.348(4) 3_565 ?
Cs1 H1B 3.11(11) . ?
Cs2 O1 3.125(4) 3_465 ?
Cs2 O2 3.150(8) 2_664 ?
Cs2 O2 3.345(8) 3_465 ?
Cs2 O3 3.257(4) 3_465 ?
Cs2 O5 3.346(4) 2_664 ?
Cs2 O6 3.670(3) 1_455 ?
Cs2 O8 3.294(3) 3_475 ?
Cs2 O10 3.186(3) 3_475 ?
Cs2 O11 3.429(4) . ?
Cs2 O12 3.266(4) 4_554 ?
O1 H1A 1.03(6) . ?
O1 H1B 1.01(9) . ?
O2 H2A 0.8500 . ?
O2 H2B 0.8500 . ?
O3 H3 0.8200 . ?
O4 H4 0.8200 . ?
O5 H5 0.8200 . ?
O6 H6 0.8200 . ?
O7 H7 0.8200 . ?
O8 H8 0.8200 . ?

loop_
_geom_torsion_atom_site_label_1
_geom_torsion_atom_site_label_2
_geom_torsion_atom_site_label_3
_geom_torsion_atom_site_label_4
_geom_torsion
_geom_torsion_site_symmetry_1
_geom_torsion_site_symmetry_2
_geom_torsion_site_symmetry_3
_geom_torsion_site_symmetry_4
_geom_torsion_publ_flag
C1 C2 C3 C4 0.1(4) . . . . ?
C1 C2 C3 Cs1 -66.7(10) . . . 3_465 ?
C1 C2 C3 O11 -179.2(7) . . . . ?
C1 C2 O10 Cs2 -47.6(7) . . . 3_575 ?
C1 C4 O12 Cs1 -158.7(5) . . . 3_465 ?
C1 C4 O12 Cs2 128.1(5) . . . 4 ?
C2 C1 C4 C3 0.1(4) . . . . ?
C2 C1 C4 Cs1 49.2(8) . . . 3_465 ?
C2 C1 C4 O12 178.8(6) . . . . ?
C2 C1 O9 Cs1 -63.3(6) . . . . ?
C2 C3 C4 C1 -0.1(4) . . . . ?
C2 C3 C4 Cs1 -160.8(3) . . . 3_465 ?
C2 C3 C4 O12 -178.8(6) . . . . ?
C2 C3 O11 Cs1 156.6(6) . . . 3_465 ?
C2 C3 O11 Cs2 -106.9(8) . . . . ?
C3 C2 O10 Cs2 132.2(6) . . . 3_575 ?
C3 C4 O12 Cs1 19.5(6) . . . 3_465 ?
C3 C4 O12 Cs2 -53.7(9) . . . 4 ?
C4 C1 C2 C3 -0.1(4) . . . . ?
C4 C1 C2 Cs2 146.4(2) . . . 3_575 ?
C4 C1 C2 O10 179.8(6) . . . . ?
C4 C1 O9 Cs1 116.1(5) . . . . ?
C4 C3 O11 Cs1 -22.3(7) . . . 3_465 ?
C4 C3 O11 Cs2 74.2(10) . . . . ?
Cs1 B2 O3 Cs2 85.0(5) . . . 3_565 ?
Cs1 B2 O5 Cs2 -84.6(5) . . . 2_665 ?
Cs1 C3 C4 C1 160.7(3) 3_465 . . . ?
Cs1 C3 C4 O12 -18.0(5) 3_465 . . . ?
Cs1 C3 O11 Cs2 96.5(6) 3_465 . . . ?
Cs1 C4 O12 Cs2 -73.2(5) 3_465 . . 4 ?
Cs2 C2 C3 C4 -103.6(5) 3_575 . . . ?
Cs2 C2 C3 Cs1 -170.4(5) 3_575 . . 3_465 ?
Cs2 C2 C3 O11 77.1(9) 3_575 . . . ?
O3 B2 O5 Cs1 16.6(6) . . . . ?
O3 B2 O5 Cs2 -68.0(9) . . . 2_665 ?
O4 B2 O3 Cs1 164.3(5) . . . . ?
O4 B2 O3 Cs2 -110.7(6) . . . 3_565 ?
O4 B2 O5 Cs1 -163.6(5) . . . . ?
O4 B2 O5 Cs2 111.8(6) . . . 2_665 ?
O5 B2 O3 Cs1 -15.9(6) . . . . ?
O5 B2 O3 Cs2 69.1(9) . . . 3_565 ?
O6 B1 O7 Cs1 -116.7(4) . . . . ?
O6 B1 O8 Cs2 -134.7(5) . . . 3_575 ?
O7 B1 O6 Cs2 -80.0(10) . . . 1_655 ?
O7 B1 O8 Cs2 44.1(6) . . . 3_575 ?
O8 B1 O6 Cs2 98.8(9) . . . 1_655 ?
O8 B1 O7 Cs1 64.4(5) . . . . ?
O9 C1 C2 C3 179.5(5) . . . . ?
O9 C1 C2 Cs2 -34.0(6) . . . 3_575 ?
O9 C1 C2 O10 -0.6(10) . . . . ?
O9 C1 C4 C3 -179.5(5) . . . . ?
O9 C1 C4 Cs1 -130.4(7) . . . 3_465 ?
O9 C1 C4 O12 -0.8(9) . . . . ?
O10 C2 C3 C4 -179.8(6) . . . . ?
O10 C2 C3 Cs1 113.4(9) . . . 3_465 ?
O10 C2 C3 O11 0.9(12) . . . . ?
O11 C3 C4 C1 179.2(7) . . . . ?
O11 C3 C4 Cs1 18.4(6) . . . 3_465 ?
O11 C3 C4 O12 0.5(10) . . . . ?
